data_1529590
loop_
_publ_author_name
'Baneeva, M.I.'
'Popova, S.V.'

_publ_section_title
;
 The analysis of zinc hydroxide under high pressures and temperatures
;
_journal_name_full Geokhimiya
_journal_page_first 1014
_journal_page_last 1016
_journal_volume 1969
_journal_year 1969
_chemical_formula_sum 'H2 O2 Zn'
_chemical_name_systematic 'Zn (O H)2'
_space_group_IT_number 164
_symmetry_space_group_name_Hall '-P 3 2"'
_symmetry_space_group_name_H-M 'P -3 m 1'
_cell_angle_alpha 90
_cell_angle_beta 90
_cell_angle_gamma 120
_cell_formula_units_Z 1
_cell_length_a 3.194
_cell_length_b 3.194
_cell_length_c 4.714
_cell_volume 41.648
_citation_journal_id_ASTM GEOKAQ
_cod_data_source_file Baneeva_GEOKAQ_1969_1762.cif
_cod_data_source_block H2O2Zn1
_cod_original_cell_volume 41.64761
_cod_original_formula_sum 'H2 O2 Zn1'
_cod_database_code 1529590

loop_
_symmetry_equiv_pos_as_xyz
x,y,z
-y,x-y,z
-x+y,-x,z
y,x,-z
-x,-x+y,-z
x-y,-y,-z
-x,-y,-z
y,-x+y,-z
x-y,x,-z
-y,-x,z
x,x-y,z
-x+y,y,z

loop_
_atom_site_label
_atom_site_type_symbol
_atom_site_fract_x
_atom_site_fract_y
_atom_site_fract_z
_atom_site_occupancy
_atom_site_U_iso_or_equiv
Zn1 Zn+2 0 0 0 1 0.0
O1 O-2 0.3333 0.6667 0.28 1 0.0
